data_1570622
loop_
_publ_author_name
'Kato, Yugo'
'Nishimura, Kazutoshi'
'Nishii, Yuji'
'Hirano, Koji'

_publ_section_title
;
 Direct synthesis of spirobifluorenes by formal dehydrative coupling of
 biaryls and fluorenones.
;
_journal_issue 6
_journal_name_full 'Chemical science'
_journal_page_first 2112
_journal_page_last 2117
_journal_paper_doi 10.1039/d3sc05977d
_journal_volume 15
_journal_year 2024
_chemical_formula_moiety 'C38 H39 N'
_chemical_formula_sum 'C38 H39 N'
_chemical_formula_weight 509.70
_space_group_crystal_system triclinic
_space_group_IT_number 2
_space_group_name_Hall '-P 1'
_space_group_name_H-M_alt 'P -1'
_atom_sites_solution_hydrogens geom
_atom_sites_solution_primary dual
_audit_creation_date 2021-01-14
_audit_creation_method
;
Olex2 1.2
(compiled 2018.05.29 svn.r3508 for OlexSys, GUI svn.r5506)
;
_audit_update_record
;
2023-11-02 deposited with the CCDC.	2024-01-02 downloaded from the CCDC.
;
_cell_angle_alpha 116.431(3)
_cell_angle_beta 95.048(2)
_cell_angle_gamma 94.470(2)
_cell_formula_units_Z 2
_cell_length_a 10.9754(2)
_cell_length_b 12.1150(4)
_cell_length_c 12.3347(3)
_cell_measurement_reflns_used 8423
_cell_measurement_temperature 223(2)
_cell_measurement_theta_max 74.0890
_cell_measurement_theta_min 4.0260
_cell_volume 1450.31(8)
_computing_cell_refinement 'CrysAlisPro 1.171.40.43a (Rigaku OD, 2019)'
_computing_data_collection 'CrysAlisPro 1.171.40.43a (Rigaku OD, 2019)'
_computing_data_reduction 'CrysAlisPro 1.171.40.43a (Rigaku OD, 2019)'
_computing_molecular_graphics 'Olex2 (Dolomanov et al., 2009)'
_computing_publication_material 'Olex2 (Dolomanov et al., 2009)'
_computing_structure_refinement 'ShelXL (Sheldrick, 2015)'
_computing_structure_solution 'ShelXT (Sheldrick, 2015)'
_diffrn_ambient_temperature 223(2)
_diffrn_detector 'CCD plate'
_diffrn_detector_area_resol_mean 10.0000
_diffrn_detector_type HyPix
_diffrn_measured_fraction_theta_full 1.000
_diffrn_measured_fraction_theta_max 0.983
_diffrn_measurement_details
;
List of Runs (angles in degrees, time in seconds):

  # Type    Start    End  Width  t~exp~   \w     \q     \k     \f   Frames
#--------------------------------------------------------------------------
  1  \w     43.00 121.00   0.50    0.73    --   42.80  35.00 -20.00  156
  2  \w    101.00 127.00   0.50    2.92    --   76.50  35.00 -20.00   52
  3  \w     70.00  96.00   0.50    2.92    --   76.50  35.00 -20.00   52
  4  \w     98.00 124.00   0.50    2.92    --   76.50 125.00-150.00   52
  5  \w     85.00 117.00   0.50    0.73    --   42.80 125.00-180.00   64
  6  \w     25.00  50.00   0.50    2.92    --   76.50 -35.00-177.00   50
  7  \w    -32.00  59.00   0.50    0.73    --   42.80 -35.00-177.00  182
  8  \w    -15.00  21.00   0.50    0.73    --  -42.80  35.00 -20.00   72
  9  \w    -62.00 -28.00   0.50    2.92    -- -106.00  35.00 -20.00   68
 10  \w    -77.00 -51.00   0.50    2.92    -- -106.00  57.00 -90.00   52
 11  \w    -98.00 -69.00   0.50    2.92    -- -106.00  37.00-180.00   58
 12  \w    -74.00 -33.00   0.50    2.92    -- -106.00  57.00-180.00   82
 13  \w    -67.00 -41.00   0.50    2.92    -- -106.00 125.00 -90.00   52
 14  \w    -69.00 -34.00   0.50    2.92    -- -106.00 125.00 -30.00   70
 15  \w    -59.00 -32.00   0.50    2.92    -- -106.00 125.00  60.00   54
 16  \w    -96.00 -59.00   0.50    0.73    --  -42.80 125.00 150.00   74
 17  \w   -127.00 -68.00   0.50    2.92    -- -106.00  57.00  90.00  118
 18  \w    -84.00 -29.00   0.50    2.92    -- -106.00  19.00 120.00  110
 19  \w   -111.00 -32.00   0.50    2.92    -- -106.00 125.00 150.00  158
 20  \w   -114.00 -35.00   0.50    2.92    -- -106.00 125.00  30.00  158
 21  \w   -117.00 -75.00   0.50    2.92    -- -106.00 125.00 -90.00   84
 22  \w   -115.00 -63.00   0.50    2.92    -- -106.00 125.00-120.00  104
 23  \w   -105.00 -50.00   0.50    2.92    -- -106.00  77.00 -90.00  110
 24  \w   -119.00 -93.00   0.50    2.92    -- -106.00  35.00 -20.00   52
 25  \w   -113.00 -32.00   0.50    2.92    -- -106.00  77.00  30.00  162
 26  \w   -108.00 -83.00   0.50    2.92    -- -106.00 125.00  90.00   50
 27  \w   -108.00 -65.00   0.50    2.92    -- -106.00 125.00  60.00   86
 28  \w   -117.00 -61.00   0.50    2.92    -- -106.00 125.00   0.00  112
 29  \w   -118.00 -81.00   0.50    2.92    -- -106.00  57.00 -90.00   74
 30  \w   -114.00 -35.00   0.50    2.92    -- -106.00 125.00-180.00  158
 31  \w   -113.00 -88.00   0.50    2.92    -- -106.00  57.00-180.00   50
 32  \w   -120.00 -63.00   0.50    0.73    --  -42.80 -35.00-177.00  114
 33  \w      2.00 102.00   0.50    2.92    --   76.50 -77.00  30.00  200
 34  \w    -44.00 -19.00   0.50    0.73    --  -42.80 -35.00-177.00   50
 35  \w   -115.00 -71.00   0.50    0.73    --  -42.80-125.00-180.00   88
 36  \w   -152.00 -95.00   0.50    2.92    -- -106.00 -35.00-177.00  114
 37  \w   -155.00-130.00   0.50    2.92    -- -106.00 -37.00-120.00   50
 38  \w   -177.00 -75.00   0.50    2.92    -- -106.00 -19.00-120.00  204
 39  \w   -136.00 -83.00   0.50    2.92    -- -106.00-125.00  30.00  106
 40  \w   -101.00 -75.00   0.50    0.73    --  -42.80-125.00 120.00   52
 41  \w   -171.00-144.00   0.50    2.92    -- -106.00-125.00  30.00   54
 42  \w   -174.00 -85.00   0.50    2.92    -- -106.00 -99.00   0.00  178
 43  \w   -172.00-112.00   0.50    2.92    -- -106.00 -37.00 120.00  120
 44  \w   -134.00-109.00   0.50    2.92    -- -106.00  19.00 120.00   50
 45  \w   -176.00-149.00   0.50    2.92    -- -106.00 -99.00 150.00   54
 46  \w   -177.00-111.00   0.50    2.92    -- -106.00 -57.00-150.00  132
;
_diffrn_measurement_device 'four-circle diffractometer'
_diffrn_measurement_device_type 'XtaLAB Synergy, Single source at offset/far, HyPix'
_diffrn_measurement_method '\w scans'
_diffrn_orient_matrix_type 'CrysAlisPro convention (1999,Acta A55,543-557)'
_diffrn_orient_matrix_UB_11 0.1384506000
_diffrn_orient_matrix_UB_12 -0.0055991000
_diffrn_orient_matrix_UB_13 -0.0105080000
_diffrn_orient_matrix_UB_21 -0.0239376000
_diffrn_orient_matrix_UB_22 -0.1431321000
_diffrn_orient_matrix_UB_23 -0.0628264000
_diffrn_orient_matrix_UB_31 -0.0215111000
_diffrn_orient_matrix_UB_32 -0.0010266000
_diffrn_orient_matrix_UB_33 -0.1255808000
_diffrn_radiation_monochromator mirror
_diffrn_radiation_probe x-ray
_diffrn_radiation_type CuK\a
_diffrn_radiation_wavelength 1.54184
_diffrn_reflns_av_R_equivalents 0.0384
_diffrn_reflns_av_unetI/netI 0.0440
_diffrn_reflns_Laue_measured_fraction_full 1.000
_diffrn_reflns_Laue_measured_fraction_max 0.983
_diffrn_reflns_limit_h_max 13
_diffrn_reflns_limit_h_min -13
_diffrn_reflns_limit_k_max 15
_diffrn_reflns_limit_k_min -14
_diffrn_reflns_limit_l_max 10
_diffrn_reflns_limit_l_min -15
_diffrn_reflns_number 20471
_diffrn_reflns_point_group_measured_fraction_full 1.000
_diffrn_reflns_point_group_measured_fraction_max 0.983
_diffrn_reflns_theta_full 67.684
_diffrn_reflns_theta_max 74.274
_diffrn_reflns_theta_min 4.041
_diffrn_source 'micro-focus sealed X-ray tube'
_diffrn_source_type 'PhotonJet (Cu) X-ray Source'
_exptl_absorpt_coefficient_mu 0.498
_exptl_absorpt_correction_T_max 1.00000
_exptl_absorpt_correction_T_min 0.63235
_exptl_absorpt_correction_type multi-scan
_exptl_absorpt_process_details
;
CrysAlisPro 1.171.40.43a (Rigaku Oxford Diffraction, 2019)
Empirical absorption correction using spherical harmonics,
 implemented in SCALE3 ABSPACK scaling algorithm.
;
_exptl_crystal_colour yellow
_exptl_crystal_colour_primary yellow
_exptl_crystal_density_diffrn 1.167
_exptl_crystal_description plate
_exptl_crystal_F_000 548
_exptl_crystal_size_max 0.371
_exptl_crystal_size_mid 0.062
_exptl_crystal_size_min 0.033
_refine_diff_density_max 0.575
_refine_diff_density_min -0.336
_refine_diff_density_rms 0.049
_refine_ls_extinction_method none
_refine_ls_goodness_of_fit_ref 1.066
_refine_ls_hydrogen_treatment constr
_refine_ls_matrix_type full
_refine_ls_number_parameters 462
_refine_ls_number_reflns 5815
_refine_ls_number_restraints 0
_refine_ls_restrained_S_all 1.066
_refine_ls_R_factor_all 0.0829
_refine_ls_R_factor_gt 0.0723
_refine_ls_shift/su_max 0.000
_refine_ls_shift/su_mean 0.000
_refine_ls_structure_factor_coef Fsqd
_refine_ls_weighting_details 'w=1/[\s^2^(Fo^2^)+(0.1129P)^2^+0.4895P] where P=(Fo^2^+2Fc^2^)/3'
_refine_ls_weighting_scheme calc
_refine_ls_wR_factor_gt 0.2040
_refine_ls_wR_factor_ref 0.2161
_reflns_Friedel_coverage 0.000
_reflns_number_gt 4776
_reflns_number_total 5815
_reflns_threshold_expression 'I > 2\s(I)'
_cod_data_source_file d3sc05977d2.cif
_cod_data_source_block 210114_1
_cod_depositor_comments 'Adding full bibliography for 1570621--1570629.cif.'
_cod_original_cell_volume 1450.31(7)
_cod_database_code 1570622
_shelx_shelxl_version_number 2017/1
_chemical_oxdiff_formula 'C56 H34 N2'
_shelx_space_group_comment
;
The symmetry employed for this shelxl refinement is uniquely defined
by the following loop, which should always be used as a source of
symmetry information in preference to the above space-group names.
They are only intended as comments.
;
_reflns_odcompleteness_completeness 99.77
_reflns_odcompleteness_iscentric 1
_reflns_odcompleteness_theta 71.98
_olex2_refinement_description
;
1. Fixed Uiso
 At 1.2 times of:
  All C(H) groups, All C(H,H) groups
 At 1.5 times of:
  All C(H,H,H) groups
2. Others
 Fixed Sof: C21(0.5) H21A(0.5) H21B(0.5) C29(0.5) H29A(0.5) H29B(0.5)
 C9AA(0.5) H9AA(0.5) H9AB(0.5) C5AA(0.5) H5AA(0.5) H5AB(0.5) C2AA(0.5)
 H2AA(0.5) H2AB(0.5) C4AA(0.5) H4AA(0.5) H4AB(0.5) C1AA(0.5) H1AA(0.5)
 H1AB(0.5) C7AA(0.5) H7AA(0.5) H7AB(0.5) C6AA(0.5) H6AA(0.5) H6AB(0.5)
 C8AA(0.5) H8AA(0.5) H8AB(0.5) C0BA(0.5) H0BA(0.5) H0BB(0.5) C2BA(0.5)
 H2BA(0.5) H2BB(0.5) H2BC(0.5) C4BA(0.5) H4BA(0.5) H4BB(0.5) C7BA(0.5)
 H7BA(0.5) H7BB(0.5) C6BA(0.5) H6BA(0.5) H6BB(0.5) C8BA(0.5) H8BA(0.5)
 H8BB(0.5) H8BC(0.5) C5BA(0.5) H5BA(0.5) H5BB(0.5) C1CA(0.5) H1CA(0.5)
 H1CB(0.5) C0CA(0.5) H0CA(0.5) H0CB(0.5) C9BA(0.5) H9BA(0.5) H9BB(0.5)
 C2CA(0.5) H2CA(0.5) H2CB(0.5) C3CA(0.5) H3CA(0.5) H3CB(0.5) C4CA(0.5)
 H4CA(0.5) H4CB(0.5) C5CA(0.5) H5CA(0.5) H5CB(0.5)
3.a Secondary CH2 refined with riding coordinates:
 C21(H21A,H21B), C29(H29A,H29B), C9AA(H9AA,H9AB), C5AA(H5AA,H5AB), C2AA(H2AA,
 H2AB), C4AA(H4AA,H4AB), C1AA(H1AA,H1AB), C7AA(H7AA,H7AB), C6AA(H6AA,H6AB),
 C8AA(H8AA,H8AB), C0BA(H0BA,H0BB), C4BA(H4BA,H4BB), C7BA(H7BA,H7BB), C6BA(H6BA,
 H6BB), C5BA(H5BA,H5BB), C1CA(H1CA,H1CB), C0CA(H0CA,H0CB), C9BA(H9BA,H9BB),
 C2CA(H2CA,H2CB), C3CA(H3CA,H3CB), C4CA(H4CA,H4CB), C5CA(H5CA,H5CB)
3.b Aromatic/amide H refined with riding coordinates:
 C23(H23), C24(H24), C25(H25), C5(H5), C28(H28), C8(H8), C26(H26), C27(H27),
 C7(H7), C6(H6), C0AA(H0AA), C3AA(H3AA), C3BA(H3BA), C1BA(H1BA)
3.c Idealised Me refined as rotating group:
 C2BA(H2BA,H2BB,H2BC), C8BA(H8BA,H8BB,H8BC)
;
_olex2_submission_special_instructions 'No special instructions were received'
_oxdiff_exptl_absorpt_empirical_details
;
Empirical correction (ABSPACK) includes:
- Absorption correction using spherical harmonics
- Frame scaling
;
_oxdiff_exptl_absorpt_empirical_full_max 1.735
_oxdiff_exptl_absorpt_empirical_full_min 0.538

loop_
_space_group_symop_operation_xyz
'x, y, z'
'-x, -y, -z'

loop_
_atom_site_label
_atom_site_type_symbol
_atom_site_fract_x
_atom_site_fract_y
_atom_site_fract_z
_atom_site_U_iso_or_equiv
_atom_site_adp_type
_atom_site_occupancy
_atom_site_site_symmetry_order
_atom_site_calc_flag
_atom_site_refinement_flags_posn
_atom_site_refinement_flags_adp
_atom_site_refinement_flags_occupancy
_atom_site_disorder_assembly
_atom_site_disorder_group
N18 N 1.00008(15) 0.3709(2) 0.34635(16) 0.0660(6) Uani 1 1 d . . . . .
C13 C 1.08402(14) 0.47941(17) 0.12652(15) 0.0409(4) Uani 1 1 d . . . . .
C23 C 0.84054(14) 0.44911(19) 0.01942(16) 0.0446(4) Uani 1 1 d . . . . .
H23 H 0.759448 0.438979 -0.016013 0.054 Uiso 1 1 calc R . . . .
C2 C 1.30387(15) 0.41277(18) 0.12793(15) 0.0420(4) Uani 1 1 d . . . . .
C1 C 1.20882(14) 0.48933(18) 0.20105(15) 0.0423(4) Uani 1 1 d . . . . .
C22 C 1.06283(14) 0.50792(17) 0.02771(14) 0.0393(4) Uani 1 1 d . . . . .
C4 C 1.40188(15) 0.61640(19) 0.23385(16) 0.0455(4) Uani 1 1 d . . . . .
C9 C 1.28140(16) 0.61934(19) 0.26400(15) 0.0453(4) Uani 1 1 d . . . . .
C3 C 1.41604(15) 0.48826(19) 0.15159(16) 0.0440(4) Uani 1 1 d . . . . .
C12 C 0.98636(15) 0.43721(19) 0.16929(16) 0.0455(4) Uani 1 1 d . . . . .
C24 C 0.86333(15) 0.4224(2) 0.11469(16) 0.0481(5) Uani 1 1 d . . . . .
H24 H 0.798473 0.394657 0.143858 0.058 Uiso 1 1 calc R . . . .
C10 C 1.16510(16) 0.4437(2) 0.28904(16) 0.0500(5) Uani 1 1 d . . . . .
C11 C 1.04017(16) 0.4154(2) 0.26890(17) 0.0520(5) Uani 1 1 d . . . . .
C25 C 1.51782(17) 0.4370(2) 0.09915(19) 0.0556(5) Uani 1 1 d . . . . .
H25 H 1.592537 0.486859 0.115104 0.067 Uiso 1 1 calc R . . . .
C5 C 1.4841(2) 0.7261(2) 0.2807(2) 0.0611(6) Uani 1 1 d . . . . .
H5 H 1.563809 0.724932 0.260528 0.073 Uiso 1 1 calc R . . . .
C28 C 1.29270(19) 0.2874(2) 0.05284(19) 0.0566(5) Uani 1 1 d . . . . .
H28 H 1.218403 0.237094 0.037409 0.068 Uiso 1 1 calc R . . . .
C8 C 1.2437(2) 0.7301(2) 0.34145(19) 0.0649(6) Uani 1 1 d . . . . .
H8 H 1.164217 0.732257 0.362406 0.078 Uiso 1 1 calc R . . . .
C26 C 1.5064(2) 0.3117(3) 0.0235(2) 0.0661(6) Uani 1 1 d . . . . .
H26 H 1.573797 0.276444 -0.012422 0.079 Uiso 1 1 calc R . . . .
C14 C 1.21124(18) 0.4174(3) 0.38488(19) 0.0620(6) Uani 1 1 d . . . . .
C27 C 1.3954(2) 0.2369(2) 0.0000(2) 0.0692(6) Uani 1 1 d . . . . .
H27 H 1.389206 0.152120 -0.051625 0.083 Uiso 1 1 calc R . . . .
C7 C 1.3269(3) 0.8390(3) 0.3879(2) 0.0822(8) Uani 1 1 d . . . . .
H7 H 1.302427 0.914336 0.439962 0.099 Uiso 1 1 calc R . . . .
C6 C 1.4447(3) 0.8361(2) 0.3576(2) 0.0773(7) Uani 1 1 d . . . . .
H6 H 1.498607 0.909697 0.389459 0.093 Uiso 1 1 calc R . . . .
C19 C 1.10483(19) 0.3712(3) 0.4189(2) 0.0742(8) Uani 1 1 d . . . . .
C21 C 0.8750(6) 0.3127(6) 0.3434(6) 0.0481(14) Uani 0.5 1 d . . P A 1
H21A H 0.817442 0.369753 0.344082 0.058 Uiso 0.5 1 calc R . P A 1
H21B H 0.873886 0.306481 0.419052 0.058 Uiso 0.5 1 calc R . P A 1
C29 C 0.4056(9) 0.0665(10) 0.2053(8) 0.088(2) Uani 0.5 1 d . . P A 1
H29A H 0.447316 -0.006905 0.172629 0.105 Uiso 0.5 1 calc R . P A 1
H29B H 0.408053 0.101003 0.147960 0.105 Uiso 0.5 1 calc R . P A 1
C9AA C 0.2412(9) 0.0090(9) 0.1941(9) 0.091(2) Uani 0.5 1 d . . P A 1
H9AA H 0.229059 0.027767 0.277225 0.110 Uiso 0.5 1 calc R . P A 1
H9AB H 0.195473 0.064294 0.174120 0.110 Uiso 0.5 1 calc R . P A 1
C5AA C 0.8249(6) 0.1863(6) 0.2397(7) 0.0778(18) Uani 0.5 1 d . . P A 1
H5AA H 0.853530 0.121728 0.257763 0.093 Uiso 0.5 1 calc R . P A 1
H5AB H 0.854349 0.177923 0.164898 0.093 Uiso 0.5 1 calc R . P A 1
C2AA C 0.5884(5) 0.1274(6) 0.2326(5) 0.0803(15) Uani 0.5 1 d . . P A 2
H2AA H 0.619013 0.064034 0.251449 0.096 Uiso 0.5 1 calc R . P A 2
H2AB H 0.596199 0.104395 0.147747 0.096 Uiso 0.5 1 calc R . P A 2
C4AA C 0.6635(5) 0.2453(5) 0.3093(5) 0.0705(12) Uani 0.5 1 d . . P A 2
H4AA H 0.657002 0.267448 0.394282 0.085 Uiso 0.5 1 calc R . P A 2
H4AB H 0.631717 0.309003 0.291748 0.085 Uiso 0.5 1 calc R . P A 2
C1AA C 0.4534(7) 0.1307(11) 0.2493(7) 0.100(3) Uani 0.5 1 d . . P A 2
H1AA H 0.424037 0.196692 0.234163 0.120 Uiso 0.5 1 calc R . P A 2
H1AB H 0.445533 0.150358 0.333506 0.120 Uiso 0.5 1 calc R . P A 2
C7AA C 0.0132(7) -0.0820(8) 0.2653(7) 0.100(2) Uani 0.5 1 d . . P A 1
H7AA H 0.066475 -0.118755 0.303525 0.119 Uiso 0.5 1 calc R . P A 1
H7AB H 0.033074 0.007572 0.311251 0.119 Uiso 0.5 1 calc R . P A 1
C6AA C 0.0425(8) -0.1232(9) 0.1313(7) 0.106(2) Uani 0.5 1 d . . P A 1
H6AA H 0.006035 -0.208864 0.080916 0.127 Uiso 0.5 1 calc R . P A 1
H6AB H 0.003137 -0.072678 0.099459 0.127 Uiso 0.5 1 calc R . P A 1
C8AA C -0.1195(9) -0.1178(8) 0.2746(11) 0.125(4) Uani 0.5 1 d . . P A 1
H8AA H -0.173129 -0.085184 0.232214 0.151 Uiso 0.5 1 calc R . P A 1
H8AB H -0.137978 -0.207692 0.232809 0.151 Uiso 0.5 1 calc R . P A 1
C0BA C 0.1737(8) -0.1132(7) 0.1197(7) 0.106(2) Uani 0.5 1 d . . P A 1
H0BA H 0.210940 -0.171961 0.141338 0.127 Uiso 0.5 1 calc R . P A 1
H0BB H 0.182084 -0.137062 0.034762 0.127 Uiso 0.5 1 calc R . P A 1
C2BA C -0.1464(8) -0.0759(7) 0.3919(9) 0.122(3) Uani 0.5 1 d . . P A 1
H2BA H -0.087222 -0.098653 0.437911 0.183 Uiso 0.5 1 calc GR . P A 1
H2BB H -0.227602 -0.112648 0.390438 0.183 Uiso 0.5 1 calc GR . P A 1
H2BC H -0.143056 0.012975 0.429531 0.183 Uiso 0.5 1 calc GR . P A 1
C0AA C 1.3277(2) 0.4293(3) 0.4490(2) 0.0752(8) Uani 1 1 d . . . . .
H0AA H 1.398402 0.458776 0.428514 0.090 Uiso 1 1 calc R . . . .
C3AA C 1.3356(2) 0.3967(4) 0.5426(3) 0.1021(12) Uani 1 1 d . . . . .
H3AA H 1.412479 0.404701 0.585596 0.123 Uiso 1 1 calc R . . . .
C3BA C 1.1142(2) 0.3374(4) 0.5129(3) 0.1030(12) Uani 1 1 d . . . . .
H3BA H 1.044830 0.306161 0.533698 0.124 Uiso 1 1 calc R . . . .
C1BA C 1.2305(3) 0.3518(4) 0.5743(3) 0.1159(14) Uani 1 1 d . . . . .
H1BA H 1.238991 0.330995 0.638436 0.139 Uiso 1 1 calc R . . . .
C4BA C 0.1870(8) -0.0137(10) 0.1059(8) 0.120(3) Uani 0.5 1 d . . P A 2
H4BA H 0.203627 -0.097124 0.087944 0.144 Uiso 0.5 1 calc R . P A 2
H4BB H 0.211518 0.001926 0.039785 0.144 Uiso 0.5 1 calc R . P A 2
C7BA C -0.0017(8) -0.1547(9) 0.1864(10) 0.106(2) Uani 0.5 1 d . . P A 2
H7BA H 0.082510 -0.157385 0.215587 0.127 Uiso 0.5 1 calc R . P A 2
H7BB H -0.020195 -0.217565 0.101871 0.127 Uiso 0.5 1 calc R . P A 2
C6BA C -0.0100(8) -0.0357(8) 0.1916(9) 0.115(2) Uani 0.5 1 d . . P A 2
H6BA H 0.025281 0.027856 0.272580 0.138 Uiso 0.5 1 calc R . P A 2
H6BB H -0.096468 -0.026309 0.179827 0.138 Uiso 0.5 1 calc R . P A 2
C8BA C -0.0862(8) -0.1860(10) 0.2597(9) 0.116(3) Uani 0.5 1 d . . P A 2
H8BA H -0.074399 -0.266026 0.253845 0.173 Uiso 0.5 1 calc GR . P A 2
H8BB H -0.170152 -0.187710 0.228910 0.173 Uiso 0.5 1 calc GR . P A 2
H8BC H -0.068613 -0.124283 0.343707 0.173 Uiso 0.5 1 calc GR . P A 2
C5BA C 0.0526(9) -0.0142(12) 0.1005(10) 0.152(4) Uani 0.5 1 d . . P A 2
H5BA H 0.015283 -0.077530 0.020137 0.183 Uiso 0.5 1 calc R . P A 2
H5BB H 0.034473 0.065225 0.106387 0.183 Uiso 0.5 1 calc R . P A 2
C1CA C 0.6760(6) 0.1708(6) 0.2220(6) 0.0949(19) Uani 0.5 1 d . . P A 1
H1CA H 0.647283 0.244554 0.222161 0.114 Uiso 0.5 1 calc R . P A 1
H1CB H 0.643117 0.099914 0.144542 0.114 Uiso 0.5 1 calc R . P A 1
C0CA C 0.6358(9) 0.1531(8) 0.3186(7) 0.116(3) Uani 0.5 1 d . . P A 1
H0CA H 0.678793 0.217688 0.395669 0.139 Uiso 0.5 1 calc R . P A 1
H0CB H 0.655097 0.073482 0.311337 0.139 Uiso 0.5 1 calc R . P A 1
C9BA C 0.4855(7) 0.1568(9) 0.3172(9) 0.098(2) Uani 0.5 1 d . . P A 1
H9BA H 0.461491 0.143990 0.385040 0.117 Uiso 0.5 1 calc R . P A 1
H9BB H 0.469184 0.239576 0.332150 0.117 Uiso 0.5 1 calc R . P A 1
C2CA C 0.8020(5) 0.2432(7) 0.2905(6) 0.0659(12) Uani 0.5 1 d . . P A 2
H2CA H 0.835778 0.181497 0.309936 0.079 Uiso 0.5 1 calc R . P A 2
H2CB H 0.810071 0.221656 0.205927 0.079 Uiso 0.5 1 calc R . P A 2
C3CA C 0.8701(7) 0.3693(6) 0.3727(7) 0.0519(15) Uani 0.5 1 d . . P A 2
H3CA H 0.831481 0.431873 0.358329 0.062 Uiso 0.5 1 calc R . P A 2
H3CB H 0.868361 0.387665 0.457452 0.062 Uiso 0.5 1 calc R . P A 2
C4CA C 0.2674(9) 0.0708(9) 0.2152(10) 0.094(3) Uani 0.5 1 d . . P A 2
H4CA H 0.248259 0.064352 0.287648 0.113 Uiso 0.5 1 calc R . P A 2
H4CB H 0.273923 0.156524 0.229152 0.113 Uiso 0.5 1 calc R . P A 2
C5CA C 0.3720(11) 0.0090(10) 0.1654(10) 0.101(3) Uani 0.5 1 d . . P A 2
H5CA H 0.371902 -0.015682 0.079035 0.122 Uiso 0.5 1 calc R . P A 2
H5CB H 0.386202 -0.059117 0.184083 0.122 Uiso 0.5 1 calc R . P A 2

loop_
_atom_site_aniso_label
_atom_site_aniso_U_11
_atom_site_aniso_U_22
_atom_site_aniso_U_33
_atom_site_aniso_U_23
_atom_site_aniso_U_13
_atom_site_aniso_U_12
N18 0.0356(8) 0.1278(17) 0.0566(10) 0.0641(11) 0.0030(7) -0.0019(9)
C13 0.0258(7) 0.0638(11) 0.0352(8) 0.0248(8) 0.0035(6) 0.0045(7)
C23 0.0237(7) 0.0734(12) 0.0410(9) 0.0301(8) 0.0039(6) 0.0045(7)
C2 0.0310(8) 0.0625(11) 0.0386(8) 0.0284(8) 0.0050(6) 0.0064(7)
C1 0.0275(8) 0.0686(11) 0.0366(8) 0.0293(8) 0.0034(6) 0.0057(7)
C22 0.0261(8) 0.0599(10) 0.0341(8) 0.0234(7) 0.0046(6) 0.0050(7)
C4 0.0315(8) 0.0666(11) 0.0427(9) 0.0306(8) -0.0020(7) 0.0017(7)
C9 0.0353(8) 0.0660(11) 0.0348(8) 0.0239(8) -0.0008(6) 0.0076(8)
C3 0.0283(8) 0.0680(11) 0.0437(9) 0.0327(8) 0.0038(6) 0.0063(7)
C12 0.0290(8) 0.0760(12) 0.0377(8) 0.0314(9) 0.0057(6) 0.0054(7)
C24 0.0259(8) 0.0824(13) 0.0443(9) 0.0367(9) 0.0064(7) 0.0025(8)
C10 0.0326(8) 0.0867(14) 0.0415(9) 0.0391(10) 0.0052(7) 0.0058(8)
C11 0.0323(9) 0.0916(15) 0.0428(9) 0.0410(10) 0.0054(7) 0.0033(8)
C25 0.0325(9) 0.0862(15) 0.0593(11) 0.0407(11) 0.0131(8) 0.0139(9)
C5 0.0433(10) 0.0784(15) 0.0630(12) 0.0385(12) -0.0086(9) -0.0062(10)
C28 0.0475(10) 0.0649(13) 0.0563(11) 0.0275(10) 0.0053(8) 0.0035(9)
C8 0.0532(12) 0.0824(15) 0.0464(11) 0.0179(10) 0.0009(9) 0.0175(11)
C26 0.0499(12) 0.0924(17) 0.0651(13) 0.0389(13) 0.0205(10) 0.0279(11)
C14 0.0369(10) 0.1128(18) 0.0540(11) 0.0552(12) 0.0020(8) 0.0042(10)
C27 0.0722(15) 0.0689(14) 0.0632(13) 0.0243(11) 0.0144(11) 0.0228(12)
C7 0.0824(18) 0.0680(15) 0.0657(15) 0.0070(12) -0.0128(13) 0.0124(13)
C6 0.0770(17) 0.0652(15) 0.0707(15) 0.0224(12) -0.0222(13) -0.0076(12)
C19 0.0394(10) 0.145(2) 0.0650(13) 0.0745(16) 0.0006(9) -0.0005(12)
C21 0.039(2) 0.069(4) 0.044(3) 0.033(3) 0.010(2) 0.004(3)
C29 0.077(6) 0.109(8) 0.057(6) 0.021(5) 0.008(4) 0.005(5)
C9AA 0.082(6) 0.111(7) 0.084(5) 0.047(6) 0.015(4) 0.008(5)
C5AA 0.062(3) 0.060(3) 0.096(4) 0.020(3) 0.034(3) 0.001(3)
C2AA 0.053(3) 0.107(4) 0.068(3) 0.031(3) 0.010(2) -0.002(3)
C4AA 0.070(3) 0.074(3) 0.068(3) 0.031(3) 0.023(2) 0.007(2)
C1AA 0.067(5) 0.163(9) 0.045(4) 0.028(5) -0.003(3) 0.005(5)
C7AA 0.109(5) 0.102(5) 0.068(4) 0.020(4) -0.007(3) 0.042(4)
C6AA 0.117(6) 0.104(5) 0.079(4) 0.024(4) 0.009(4) 0.036(5)
C8AA 0.098(6) 0.076(5) 0.158(9) 0.018(5) -0.006(5) 0.019(4)
C0BA 0.129(6) 0.098(5) 0.082(4) 0.031(4) 0.019(4) 0.029(4)
C2BA 0.104(5) 0.088(5) 0.140(7) 0.019(5) 0.037(5) 0.011(4)
C0AA 0.0390(10) 0.141(2) 0.0725(15) 0.0752(17) -0.0012(10) 0.0030(12)
C3AA 0.0487(13) 0.204(4) 0.100(2) 0.116(2) -0.0111(13) -0.0016(17)
C3BA 0.0531(14) 0.209(4) 0.096(2) 0.120(2) -0.0023(13) -0.0102(18)
C1BA 0.0609(15) 0.237(4) 0.111(2) 0.141(3) -0.0121(15) -0.010(2)
C4BA 0.105(6) 0.157(8) 0.101(6) 0.068(6) 0.005(5) -0.014(5)
C7BA 0.101(6) 0.121(7) 0.101(6) 0.056(6) 0.006(5) 0.023(5)
C6BA 0.099(5) 0.111(6) 0.134(7) 0.055(5) 0.018(5) 0.010(4)
C8BA 0.097(6) 0.152(8) 0.111(6) 0.077(7) 0.009(4) -0.018(6)
C5BA 0.113(7) 0.214(12) 0.141(8) 0.102(8) 0.000(6) -0.033(7)
C1CA 0.098(5) 0.086(4) 0.074(4) 0.022(3) 0.004(3) -0.034(3)
C0CA 0.162(8) 0.099(5) 0.079(4) 0.047(4) -0.028(5) -0.012(5)
C9BA 0.067(4) 0.138(6) 0.095(5) 0.060(5) 0.018(4) -0.003(4)
C2CA 0.055(3) 0.078(4) 0.068(3) 0.036(3) 0.012(3) 0.001(3)
C3CA 0.038(2) 0.078(4) 0.051(3) 0.039(4) 0.014(2) 0.007(3)
C4CA 0.076(5) 0.105(7) 0.112(6) 0.060(6) 0.021(4) -0.007(5)
C5CA 0.097(7) 0.105(7) 0.088(7) 0.029(5) 0.021(5) 0.014(5)

loop_
_atom_type_symbol
_atom_type_description
_atom_type_scat_dispersion_real
_atom_type_scat_dispersion_imag
_atom_type_scat_source
C C 0.0181 0.0091 'International Tables Vol C Tables 4.2.6.8 and 6.1.1.4'
H H 0.0000 0.0000 'International Tables Vol C Tables 4.2.6.8 and 6.1.1.4'
N N 0.0311 0.0180 'International Tables Vol C Tables 4.2.6.8 and 6.1.1.4'

loop_
_exptl_crystal_face_index_h
_exptl_crystal_face_index_k
_exptl_crystal_face_index_l
_exptl_crystal_face_perp_dist
-1 -3 8 0.0469
2 3 -8 0.0369
0 6 2 0.0283
0 -7 0 0.0019
0 4 -8 0.0148
0 -4 8 0.0371
5 -1 4 0.1233
-3 3 -7 0.0516

loop_
_geom_angle_atom_site_label_1
_geom_angle_atom_site_label_2
_geom_angle_atom_site_label_3
_geom_angle
_geom_angle_site_symmetry_1
_geom_angle_site_symmetry_3
_geom_angle_publ_flag
C11 N18 C19 106.57(16) . . ?
C11 N18 C21 128.6(3) . . ?
C11 N18 C3CA 122.6(3) . . ?
C19 N18 C21 124.1(3) . . ?
C19 N18 C3CA 127.4(3) . . ?
C22 C13 C1 127.93(14) . . ?
C12 C13 C1 111.11(14) . . ?
C12 C13 C22 120.96(15) . . ?
C22 C23 H23 119.0 2_765 . ?
C24 C23 H23 119.0 . . ?
C24 C23 C22 121.91(15) . 2_765 ?
C3 C2 C1 110.41(16) . . ?
C28 C2 C1 128.88(17) . . ?
C28 C2 C3 120.64(17) . . ?
C2 C1 C13 115.85(14) . . ?
C9 C1 C13 114.42(15) . . ?
C9 C1 C2 101.29(13) . . ?
C10 C1 C13 100.17(13) . . ?
C10 C1 C2 112.00(15) . . ?
C10 C1 C9 113.73(15) . . ?
C13 C22 C23 123.03(14) . 2_765 ?
C13 C22 C22 118.11(18) . 2_765 ?
C23 C22 C22 118.86(18) 2_765 2_765 ?
C9 C4 C3 108.48(16) . . ?
C5 C4 C9 120.2(2) . . ?
C5 C4 C3 131.28(18) . . ?
C4 C9 C1 110.71(16) . . ?
C8 C9 C1 128.92(18) . . ?
C8 C9 C4 120.4(2) . . ?
C2 C3 C4 109.04(15) . . ?
C25 C3 C2 120.38(19) . . ?
C25 C3 C4 130.59(18) . . ?
C13 C12 C24 120.54(16) . . ?
C13 C12 C11 106.68(14) . . ?
C24 C12 C11 132.77(16) . . ?
C23 C24 C12 119.62(15) . . ?
C23 C24 H24 120.2 . . ?
C12 C24 H24 120.2 . . ?
C11 C10 C1 110.75(15) . . ?
C11 C10 C14 108.15(16) . . ?
C14 C10 C1 141.08(16) . . ?
N18 C11 C12 137.61(16) . . ?
C10 C11 N18 111.08(16) . . ?
C10 C11 C12 111.28(16) . . ?
C3 C25 H25 120.5 . . ?
C26 C25 C3 118.9(2) . . ?
C26 C25 H25 120.5 . . ?
C4 C5 H5 120.7 . . ?
C6 C5 C4 118.6(2) . . ?
C6 C5 H5 120.7 . . ?
C2 C28 H28 120.7 . . ?
C2 C28 C27 118.5(2) . . ?
C27 C28 H28 120.7 . . ?
C9 C8 H8 120.6 . . ?
C9 C8 C7 118.8(2) . . ?
C7 C8 H8 120.6 . . ?
C25 C26 H26 119.6 . . ?
C25 C26 C27 120.7(2) . . ?
C27 C26 H26 119.6 . . ?
C10 C14 C19 105.21(16) . . ?
C0AA C14 C10 135.93(19) . . ?
C0AA C14 C19 118.83(18) . . ?
C28 C27 H27 119.6 . . ?
C26 C27 C28 120.8(2) . . ?
C26 C27 H27 119.6 . . ?
C8 C7 H7 119.6 . . ?
C6 C7 C8 120.8(2) . . ?
C6 C7 H7 119.6 . . ?
C5 C6 H6 119.4 . . ?
C7 C6 C5 121.2(2) . . ?
C7 C6 H6 119.4 . . ?
N18 C19 C14 108.98(17) . . ?
C3BA C19 N18 129.4(2) . . ?
C3BA C19 C14 121.6(2) . . ?
N18 C21 H21A 107.4 . . ?
N18 C21 H21B 107.4 . . ?
N18 C21 C5AA 119.5(5) . . ?
H21A C21 H21B 107.0 . . ?
C5AA C21 H21A 107.4 . . ?
C5AA C21 H21B 107.4 . . ?
H29A C29 H29B 106.2 . . ?
C9AA C29 H29A 105.8 . . ?
C9AA C29 H29B 105.8 . . ?
C9BA C29 H29A 105.8 . . ?
C9BA C29 H29B 105.8 . . ?
C9BA C29 C9AA 126.2(7) . . ?
C29 C9AA H9AA 104.8 . . ?
C29 C9AA H9AB 104.8 . . ?
H9AA C9AA H9AB 105.8 . . ?
C0BA C9AA C29 130.0(8) . . ?
C0BA C9AA H9AA 104.8 . . ?
C0BA C9AA H9AB 104.8 . . ?
C21 C5AA H5AA 109.8 . . ?
C21 C5AA H5AB 109.8 . . ?
C21 C5AA C1CA 109.4(5) . . ?
H5AA C5AA H5AB 108.2 . . ?
C1CA C5AA H5AA 109.8 . . ?
C1CA C5AA H5AB 109.8 . . ?
H2AA C2AA H2AB 107.8 . . ?
C4AA C2AA H2AA 109.1 . . ?
C4AA C2AA H2AB 109.1 . . ?
C4AA C2AA C1AA 112.7(6) . . ?
C1AA C2AA H2AA 109.1 . . ?
C1AA C2AA H2AB 109.1 . . ?
C2AA C4AA H4AA 109.0 . . ?
C2AA C4AA H4AB 109.0 . . ?
C2AA C4AA C2CA 112.9(5) . . ?
H4AA C4AA H4AB 107.8 . . ?
C2CA C4AA H4AA 109.0 . . ?
C2CA C4AA H4AB 109.0 . . ?
C2AA C1AA H1AA 108.9 . . ?
C2AA C1AA H1AB 108.9 . . ?
C2AA C1AA C5CA 113.5(9) . . ?
H1AA C1AA H1AB 107.7 . . ?
C5CA C1AA H1AA 108.9 . . ?
C5CA C1AA H1AB 108.9 . . ?
H7AA C7AA H7AB 107.6 . . ?
C6AA C7AA H7AA 108.6 . . ?
C6AA C7AA H7AB 108.6 . . ?
C8AA C7AA H7AA 108.6 . . ?
C8AA C7AA H7AB 108.6 . . ?
C8AA C7AA C6AA 114.7(8) . . ?
C7AA C6AA H6AA 108.6 . . ?
C7AA C6AA H6AB 108.6 . . ?
H6AA C6AA H6AB 107.5 . . ?
C0BA C6AA C7AA 114.8(6) . . ?
C0BA C6AA H6AA 108.6 . . ?
C0BA C6AA H6AB 108.6 . . ?
C7AA C8AA H8AA 108.6 . . ?
C7AA C8AA H8AB 108.6 . . ?
H8AA C8AA H8AB 107.6 . . ?
C2BA C8AA C7AA 114.5(9) . . ?
C2BA C8AA H8AA 108.6 . . ?
C2BA C8AA H8AB 108.6 . . ?
C9AA C0BA C6AA 114.7(7) . . ?
C9AA C0BA H0BA 108.6 . . ?
C9AA C0BA H0BB 108.6 . . ?
C6AA C0BA H0BA 108.6 . . ?
C6AA C0BA H0BB 108.6 . . ?
H0BA C0BA H0BB 107.6 . . ?
C8AA C2BA H2BA 109.5 . . ?
C8AA C2BA H2BB 109.5 . . ?
C8AA C2BA H2BC 109.5 . . ?
H2BA C2BA H2BB 109.5 . . ?
H2BA C2BA H2BC 109.5 . . ?
H2BB C2BA H2BC 109.5 . . ?
C14 C0AA H0AA 120.5 . . ?
C3AA C0AA C14 119.0(2) . . ?
C3AA C0AA H0AA 120.5 . . ?
C0AA C3AA H3AA 119.3 . . ?
C0AA C3AA C1BA 121.3(2) . . ?
C1BA C3AA H3AA 119.3 . . ?
C19 C3BA H3BA 121.2 . . ?
C1BA C3BA C19 117.6(2) . . ?
C1BA C3BA H3BA 121.2 . . ?
C3AA C1BA H1BA 119.2 . . ?
C3BA C1BA C3AA 121.7(2) . . ?
C3BA C1BA H1BA 119.2 . . ?
H4BA C4BA H4BB 106.9 . . ?
C5BA C4BA H4BA 107.2 . . ?
C5BA C4BA H4BB 107.2 . . ?
C4CA C4BA H4BA 107.2 . . ?
C4CA C4BA H4BB 107.2 . . ?
C4CA C4BA C5BA 120.3(9) . . ?
H7BA C7BA H7BB 107.7 . . ?
C6BA C7BA H7BA 108.8 . . ?
C6BA C7BA H7BB 108.8 . . ?
C6BA C7BA C8BA 113.9(9) . . ?
C8BA C7BA H7BA 108.8 . . ?
C8BA C7BA H7BB 108.8 . . ?
C7BA C6BA H6BA 108.7 . . ?
C7BA C6BA H6BB 108.7 . . ?
C7BA C6BA C5BA 114.3(10) . . ?
H6BA C6BA H6BB 107.6 . . ?
C5BA C6BA H6BA 108.7 . . ?
C5BA C6BA H6BB 108.7 . . ?
C7BA C8BA H8BA 109.5 . . ?
C7BA C8BA H8BB 109.5 . . ?
C7BA C8BA H8BC 109.5 . . ?
H8BA C8BA H8BB 109.5 . . ?
H8BA C8BA H8BC 109.5 . . ?
H8BB C8BA H8BC 109.5 . . ?
C4BA C5BA C6BA 118.9(9) . . ?
C4BA C5BA H5BA 107.6 . . ?
C4BA C5BA H5BB 107.6 . . ?
C6BA C5BA H5BA 107.6 . . ?
C6BA C5BA H5BB 107.6 . . ?
H5BA C5BA H5BB 107.0 . . ?
C5AA C1CA H1CA 110.0 . . ?
C5AA C1CA H1CB 110.0 . . ?
H1CA C1CA H1CB 108.4 . . ?
C0CA C1CA C5AA 108.3(7) . . ?
C0CA C1CA H1CA 110.0 . . ?
C0CA C1CA H1CB 110.0 . . ?
C1CA C0CA H0CA 109.5 . . ?
C1CA C0CA H0CB 109.5 . . ?
C1CA C0CA C9BA 110.7(7) . . ?
H0CA C0CA H0CB 108.1 . . ?
C9BA C0CA H0CA 109.5 . . ?
C9BA C0CA H0CB 109.5 . . ?
C29 C9BA C0CA 116.9(7) . . ?
C29 C9BA H9BA 108.1 . . ?
C29 C9BA H9BB 108.1 . . ?
C0CA C9BA H9BA 108.1 . . ?
C0CA C9BA H9BB 108.1 . . ?
H9BA C9BA H9BB 107.3 . . ?
C4AA C2CA H2CA 110.0 . . ?
C4AA C2CA H2CB 110.0 . . ?
H2CA C2CA H2CB 108.4 . . ?
C3CA C2CA C4AA 108.3(5) . . ?
C3CA C2CA H2CA 110.0 . . ?
C3CA C2CA H2CB 110.0 . . ?
N18 C3CA C2CA 108.4(5) . . ?
N18 C3CA H3CA 110.0 . . ?
N18 C3CA H3CB 110.0 . . ?
C2CA C3CA H3CA 110.0 . . ?
C2CA C3CA H3CB 110.0 . . ?
H3CA C3CA H3CB 108.4 . . ?
C4BA C4CA H4CA 113.5 . . ?
C4BA C4CA H4CB 113.5 . . ?
C4BA C4CA C5CA 90.5(9) . . ?
H4CA C4CA H4CB 110.8 . . ?
C5CA C4CA H4CA 113.5 . . ?
C5CA C4CA H4CB 113.5 . . ?
C1AA C5CA H5CA 114.1 . . ?
C1AA C5CA H5CB 114.1 . . ?
C4CA C5CA C1AA 87.3(8) . . ?
C4CA C5CA H5CA 114.1 . . ?
C4CA C5CA H5CB 114.1 . . ?
H5CA C5CA H5CB 111.3 . . ?

loop_
_geom_bond_atom_site_label_1
_geom_bond_atom_site_label_2
_geom_bond_distance
_geom_bond_site_symmetry_2
_geom_bond_publ_flag
N18 C11 1.376(2) . ?
N18 C19 1.392(3) . ?
N18 C21 1.484(7) . ?
N18 C3CA 1.491(7) . ?
C13 C1 1.546(2) . ?
C13 C22 1.413(2) . ?
C13 C12 1.394(2) . ?
C23 H23 0.9300 . ?
C23 C22 1.423(2) 2_765 ?
C23 C24 1.359(2) . ?
C2 C1 1.528(2) . ?
C2 C3 1.400(2) . ?
C2 C28 1.370(3) . ?
C1 C9 1.525(3) . ?
C1 C10 1.516(2) . ?
C22 C22 1.443(3) 2_765 ?
C4 C9 1.404(2) . ?
C4 C3 1.458(3) . ?
C4 C5 1.397(3) . ?
C9 C8 1.378(3) . ?
C3 C25 1.389(3) . ?
C12 C24 1.416(2) . ?
C12 C11 1.454(2) . ?
C24 H24 0.9300 . ?
C10 C11 1.360(2) . ?
C10 C14 1.418(3) . ?
C25 H25 0.9300 . ?
C25 C26 1.371(3) . ?
C5 H5 0.9300 . ?
C5 C6 1.378(4) . ?
C28 H28 0.9300 . ?
C28 C27 1.397(3) . ?
C8 H8 0.9300 . ?
C8 C7 1.397(4) . ?
C26 H26 0.9300 . ?
C26 C27 1.385(4) . ?
C14 C19 1.430(3) . ?
C14 C0AA 1.405(3) . ?
C27 H27 0.9300 . ?
C7 H7 0.9300 . ?
C7 C6 1.375(4) . ?
C6 H6 0.9300 . ?
C19 C3BA 1.390(3) . ?
C21 H21A 0.9700 . ?
C21 H21B 0.9700 . ?
C21 C5AA 1.512(8) . ?
C29 H29A 0.9700 . ?
C29 H29B 0.9700 . ?
C29 C9AA 1.853(13) . ?
C29 C9BA 1.471(10) . ?
C9AA H9AA 0.9700 . ?
C9AA H9AB 0.9700 . ?
C9AA C0BA 1.443(12) . ?
C5AA H5AA 0.9700 . ?
C5AA H5AB 0.9700 . ?
C5AA C1CA 1.614(9) . ?
C2AA H2AA 0.9700 . ?
C2AA H2AB 0.9700 . ?
C2AA C4AA 1.446(8) . ?
C2AA C1AA 1.515(9) . ?
C4AA H4AA 0.9700 . ?
C4AA H4AB 0.9700 . ?
C4AA C2CA 1.558(7) . ?
C1AA H1AA 0.9700 . ?
C1AA H1AB 0.9700 . ?
C1AA C5CA 1.522(12) . ?
C7AA H7AA 0.9700 . ?
C7AA H7AB 0.9700 . ?
C7AA C6AA 1.571(11) . ?
C7AA C8AA 1.515(13) . ?
C6AA H6AA 0.9700 . ?
C6AA H6AB 0.9700 . ?
C6AA C0BA 1.461(11) . ?
C8AA H8AA 0.9700 . ?
C8AA H8AB 0.9700 . ?
C8AA C2BA 1.373(14) . ?
C0BA H0BA 0.9700 . ?
C0BA H0BB 0.9700 . ?
C2BA H2BA 0.9600 . ?
C2BA H2BB 0.9600 . ?
C2BA H2BC 0.9600 . ?
C0AA H0AA 0.9300 . ?
C0AA C3AA 1.374(3) . ?
C3AA H3AA 0.9300 . ?
C3AA C1BA 1.397(4) . ?
C3BA H3BA 0.9300 . ?
C3BA C1BA 1.382(4) . ?
C1BA H1BA 0.9300 . ?
C4BA H4BA 0.9700 . ?
C4BA H4BB 0.9700 . ?
C4BA C5BA 1.470(12) . ?
C4BA C4CA 1.438(13) . ?
C7BA H7BA 0.9700 . ?
C7BA H7BB 0.9700 . ?
C7BA C6BA 1.425(12) . ?
C7BA C8BA 1.490(12) . ?
C6BA H6BA 0.9700 . ?
C6BA H6BB 0.9700 . ?
C6BA C5BA 1.474(12) . ?
C8BA H8BA 0.9600 . ?
C8BA H8BB 0.9600 . ?
C8BA H8BC 0.9600 . ?
C5BA H5BA 0.9700 . ?
C5BA H5BB 0.9700 . ?
C1CA H1CA 0.9700 . ?
C1CA H1CB 0.9700 . ?
C1CA C0CA 1.402(10) . ?
C0CA H0CA 0.9700 . ?
C0CA H0CB 0.9700 . ?
C0CA C9BA 1.652(11) . ?
C9BA H9BA 0.9700 . ?
C9BA H9BB 0.9700 . ?
C2CA H2CA 0.9700 . ?
C2CA H2CB 0.9700 . ?
C2CA C3CA 1.494(8) . ?
C3CA H3CA 0.9700 . ?
C3CA H3CB 0.9700 . ?
C4CA H4CA 0.9700 . ?
C4CA H4CB 0.9700 . ?
C4CA C5CA 1.451(15) . ?
C5CA H5CA 0.9700 . ?
C5CA H5CB 0.9700 . ?

loop_
_exptl_oxdiff_crystal_face_indexfrac_h
_exptl_oxdiff_crystal_face_indexfrac_k
_exptl_oxdiff_crystal_face_indexfrac_l
_exptl_oxdiff_crystal_face_x
_exptl_oxdiff_crystal_face_y
_exptl_oxdiff_crystal_face_z
-0.5980 -3.3338 8.0042 -0.1482 -0.0114 -0.9889
1.6257 3.0457 -7.9190 0.2912 0.0227 0.9564
0.1819 6.1254 1.5499 -0.0254 -0.9785 -0.2048
-0.0940 -6.9692 0.0022 0.0260 0.9996 0.0089
-0.3998 3.5631 -7.9234 0.0080 -0.0026 1.0000
0.0601 -3.6427 7.9689 -0.0550 0.0193 -0.9983
5.3633 -1.0909 4.4007 0.7024 -0.2487 -0.6669
-2.8115 2.7217 -6.9966 -0.3310 0.1173 0.9363
